data_7062112
loop_
_publ_author_name
'Gwak, Geonwoo'
'An, Seonghyeon'
'Kim, Dongwon'
'Di Serio, Martino'
'Jung, Ok-Sang'

_publ_section_title
;
 Water-reservoir properties dependent on packing modes of [Ni(ii)3L6]
 cages
;
_journal_issue 48
_journal_name_full 'New Journal of Chemistry'
_journal_page_first 23239
_journal_page_last 23244
_journal_paper_doi 10.1039/D2NJ04751A
_journal_volume 46
_journal_year 2022
_chemical_formula_moiety 'C84 H90 F18 N12 Ni3 O6 Si6, 6Br, 34(H2O)'
_chemical_formula_sum 'C84 H170 Br6 F18 N12 Ni3 O40 Si6'
_chemical_formula_weight 3154.44
_space_group_crystal_system tetragonal
_space_group_IT_number 114
_space_group_name_Hall 'P -4 2n'
_space_group_name_H-M_alt 'P -4 21 c'
_atom_sites_solution_hydrogens geom
_atom_sites_solution_primary direct
_audit_creation_method SHELXL-2019/2
_audit_update_record
;
2022-11-05 deposited with the CCDC.	2022-11-09 downloaded from the CCDC.
;
_cell_angle_alpha 90
_cell_angle_beta 90
_cell_angle_gamma 90
_cell_formula_units_Z 8
_cell_length_a 30.232(4)
_cell_length_b 30.232(4)
_cell_length_c 30.935(6)
_cell_measurement_reflns_used 344639
_cell_measurement_temperature 223(2)
_cell_measurement_theta_max 33.974
_cell_measurement_theta_min 0.435
_cell_volume 28274(8)
_computing_cell_refinement 'HKL3000sm (Otwinowski & Minor, 1997)'
_computing_data_collection 'PAL BL2D-SMDC Program (Shin et. al, 2016)'
_computing_data_reduction 'HKL3000sm (Otwinowski & Minor, 1997)'
_computing_structure_refinement 'SHELXL-2019/2 (Sheldrick, 2019)'
_computing_structure_solution 'SHELXS-2013/1 (Sheldrick, 2013)'
_diffrn_ambient_temperature 223(2)
_diffrn_measured_fraction_theta_full 0.990
_diffrn_measured_fraction_theta_max 0.988
_diffrn_measurement_device_type 'Rayonix MX225HS CCD area detector'
_diffrn_measurement_method 'omega scan'
_diffrn_radiation_type synchrotron
_diffrn_radiation_wavelength 0.760
_diffrn_reflns_av_R_equivalents 0.0964
_diffrn_reflns_av_unetI/netI 0.0578
_diffrn_reflns_Laue_measured_fraction_full 0.990
_diffrn_reflns_Laue_measured_fraction_max 0.988
_diffrn_reflns_limit_h_max 34
_diffrn_reflns_limit_h_min -34
_diffrn_reflns_limit_k_max 37
_diffrn_reflns_limit_k_min -37
_diffrn_reflns_limit_l_max 38
_diffrn_reflns_limit_l_min -38
_diffrn_reflns_number 177141
_diffrn_reflns_point_group_measured_fraction_full 0.991
_diffrn_reflns_point_group_measured_fraction_max 0.990
_diffrn_reflns_theta_full 27.129
_diffrn_reflns_theta_max 28.000
_diffrn_reflns_theta_min 1.581
_diffrn_source 'PLSII 2D bending magnet'
_exptl_absorpt_coefficient_mu 2.638
_exptl_absorpt_correction_T_max 1.000
_exptl_absorpt_correction_T_min 0.856
_exptl_absorpt_correction_type empirical
_exptl_absorpt_process_details 'HKL3000sm Scalepack(Otwinowski et.al,2003)'
_exptl_crystal_colour 'pale green'
_exptl_crystal_density_diffrn 1.482
_exptl_crystal_description block
_exptl_crystal_F_000 12944
_exptl_crystal_size_max 0.090
_exptl_crystal_size_mid 0.070
_exptl_crystal_size_min 0.050
_refine_diff_density_max 0.780
_refine_diff_density_min -0.623
_refine_diff_density_rms 0.066
_refine_ls_abs_structure_details
;
 Flack x determined using 5530 quotients [(I+)-(I-)]/[(I+)+(I-)]
 (Parsons, Flack and Wagner, Acta Cryst. B69 (2013) 249-259).
;
_refine_ls_abs_structure_Flack 0.034(3)
_refine_ls_extinction_method none
_refine_ls_goodness_of_fit_ref 0.950
_refine_ls_hydrogen_treatment constr
_refine_ls_matrix_type full
_refine_ls_number_parameters 1256
_refine_ls_number_reflns 27646
_refine_ls_number_restraints 1190
_refine_ls_restrained_S_all 0.953
_refine_ls_R_factor_all 0.1134
_refine_ls_R_factor_gt 0.0670
_refine_ls_shift/su_max 0.001
_refine_ls_shift/su_mean 0.000
_refine_ls_structure_factor_coef Fsqd
_refine_ls_weighting_details 'w=1/[\s^2^(Fo^2^)+(0.1335P)^2^] where P=(Fo^2^+2Fc^2^)/3'
_refine_ls_weighting_scheme calc
_refine_ls_wR_factor_gt 0.1819
_refine_ls_wR_factor_ref 0.2112
_reflns_Friedel_coverage 0.891
_reflns_Friedel_fraction_full 0.993
_reflns_Friedel_fraction_max 0.992
_reflns_number_gt 15665
_reflns_number_total 27646
_reflns_threshold_expression 'I > 2\s(I)'
_cod_data_source_file d2nj04751a2.cif
_cod_data_source_block NiBr2_L1
_cod_depositor_comments 'Adding full bibliography for 7062110--7062113.cif.'
_cod_original_cell_volume 28273(10)
_cod_database_code 7062112
_shelx_shelxl_version_number 2019/2
_shelx_space_group_comment
;
The symmetry employed for this shelxl refinement is uniquely defined
by the following loop, which should always be used as a source of
symmetry information in preference to the above space-group names.
They are only intended as comments.
;
_shelx_estimated_absorpt_t_min 0.797
_shelx_estimated_absorpt_t_max 0.879

loop_
_space_group_symop_operation_xyz
'x, y, z'
'-x, -y, z'
'y, -x, -z'
'-y, x, -z'
'-x+1/2, y+1/2, -z+1/2'
'x+1/2, -y+1/2, -z+1/2'
'-y+1/2, -x+1/2, z+1/2'
'y+1/2, x+1/2, z+1/2'

loop_
_atom_site_label
_atom_site_type_symbol
_atom_site_fract_x
_atom_site_fract_y
_atom_site_fract_z
_atom_site_U_iso_or_equiv
_atom_site_adp_type
_atom_site_occupancy
_atom_site_site_symmetry_order
_atom_site_calc_flag
_atom_site_refinement_flags_posn
_atom_site_refinement_flags_adp
_atom_site_refinement_flags_occupancy
_atom_site_disorder_assembly
_atom_site_disorder_group
Br1 Br 0.27492(3) 0.75006(4) 0.25030(3) 0.0890(3) Uani 1 1 d . . . . .
Br2 Br 0.34174(3) 0.65443(4) 0.13627(3) 0.0840(3) Uani 1 1 d . . . . .
Br3 Br 0.3752(2) 0.9319(2) 0.42407(17) 0.199(3) Uani 0.468(7) 1 d . . P . .
Br4 Br 0.41324(16) 0.46776(13) 0.31804(15) 0.261(3) Uani 0.802(8) 1 d . . P . .
Br5 Br 0.98670(19) 0.64660(17) 0.47385(19) 0.168(3) Uani 0.437(6) 1 d . . P . .
Br6 Br 0.53020(14) 0.85850(18) 0.29141(18) 0.246(3) Uani 0.698(7) 1 d . . P . .
Br7 Br 0.1814(4) 0.5061(3) 0.3673(3) 0.319(6) Uani 0.529(7) 1 d . . P . .
Br8 Br 0.3927(4) 0.6680(4) 0.4559(3) 0.381(9) Uani 0.545(8) 1 d . . P . .
Br9 Br 1.0451(3) 0.6421(4) 0.4032(3) 0.307(5) Uani 0.541(7) 1 d . . P . .
Ni1 Ni 0.19853(4) 0.61696(5) 0.19817(4) 0.0789(4) Uani 1 1 d . U . . .
Si1 Si 0.47717(10) 0.70991(13) 0.09435(10) 0.0936(9) Uani 1 1 d . U . . .
F1 F 0.2998(3) 0.8073(3) 0.4021(4) 0.154(3) Uani 1 1 d . U . . .
O1 O 0.2541(2) 0.6590(2) 0.1960(2) 0.0851(18) Uani 1 1 d . U . . .
N1 N 0.3609(3) 0.7777(3) 0.0715(3) 0.086(2) Uani 1 1 d . U . . .
C1 C 0.5059(5) 0.6213(6) 0.1082(6) 0.136(4) Uani 1 1 d D U . . .
H1A H 0.533529 0.634485 0.097825 0.163 Uiso 1 1 calc R U . . .
H1B H 0.505663 0.624538 0.139750 0.163 Uiso 1 1 calc R U . . .
Ni2 Ni 0.31047(4) 0.80794(5) 0.10741(4) 0.0823(4) Uani 1 1 d . U . . .
Si2 Si 0.37392(12) 0.87099(16) 0.27469(13) 0.1153(13) Uani 1 1 d . U . . .
F2 F 0.4667(4) 0.5576(4) 0.1091(6) 0.221(6) Uani 1 1 d . U . . .
O2 O 0.3108(2) 0.7538(3) 0.15142(19) 0.0871(19) Uani 1 1 d . U . . .
N2 N 0.3591(3) 0.8388(3) 0.1452(3) 0.096(3) Uani 1 1 d . U . . .
C2 C 0.2314(4) 0.5466(5) 0.2619(4) 0.103(3) Uani 1 1 d . U . . .
H2 H 0.203545 0.550954 0.274770 0.123 Uiso 1 1 calc R U . . .
Ni3 Ni 0.41622(4) 0.68175(6) 0.27234(4) 0.0911(5) Uani 1 1 d . U . . .
Si3 Si 0.36181(12) 0.51517(12) 0.19166(12) 0.1000(10) Uani 1 1 d . U . . .
F3 F 0.3697(6) 0.5537(4) 0.0470(3) 0.218(6) Uani 1 1 d . U . . .
O3 O 0.4717(3) 0.6732(4) 0.3130(3) 0.139(4) Uani 1 1 d . U . . .
N3 N 0.2120(2) 0.5933(3) 0.1360(3) 0.078(2) Uani 1 1 d . U . . .
C3 C 0.3000(4) 0.5106(5) 0.2631(4) 0.107(4) Uani 1 1 d . U . . .
H3 H 0.320589 0.492268 0.277081 0.129 Uiso 1 1 calc R U . . .
Si4 Si 0.24763(10) 0.64744(9) 0.01863(8) 0.0746(7) Uani 1 1 d . U . . .
F4 F 0.2269(4) 0.8957(6) 0.3142(6) 0.271(9) Uani 1 1 d D U . . .
O4 O 0.3087(3) 0.8611(3) 0.0631(3) 0.108(2) Uani 1 1 d . U . . .
N4 N 0.2598(3) 0.8388(3) 0.1441(3) 0.087(2) Uani 1 1 d . U . . .
C4 C 0.3100(3) 0.5296(4) 0.2229(3) 0.089(3) Uani 1 1 d . U . . .
Si5 Si 0.25258(10) 0.66266(12) 0.37376(9) 0.0867(8) Uani 1 1 d . U . . .
F5 F 0.2588(5) 0.9544(5) 0.3186(6) 0.241(7) Uani 1 1 d D U . . .
O5 O 0.3621(2) 0.6920(3) 0.2318(2) 0.0844(19) Uani 1 1 d . U . . .
N5 N 0.4306(3) 0.6201(4) 0.2404(3) 0.091(2) Uani 1 1 d . U . . .
C5 C 0.2797(3) 0.5583(4) 0.2063(3) 0.084(3) Uani 1 1 d . U . . .
H5 H 0.286652 0.572235 0.179997 0.101 Uiso 1 1 calc R U . . .
F6 F 0.1720(5) 0.7873(6) 0.3516(3) 0.214(5) Uani 1 1 d D U . . .
O6 O 0.1442(3) 0.5749(3) 0.2005(3) 0.110(3) Uani 1 1 d . U . . .
N6 N 0.4022(3) 0.7414(4) 0.3060(3) 0.095(3) Uani 1 1 d . U . . .
C6 C 0.3616(4) 0.7845(4) 0.0273(3) 0.094(3) Uani 1 1 d . U . . .
H6 H 0.337817 0.798962 0.013759 0.112 Uiso 1 1 calc R U . . .
Si7 Si 0.14228(10) 0.80106(14) 0.20294(11) 0.0980(10) Uani 1 1 d . U . . .
F7 F 0.3758(3) 0.6048(3) -0.0502(3) 0.141(3) Uani 1 1 d . U . . .
N7 N 0.3747(3) 0.6452(4) 0.3148(3) 0.092(2) Uani 1 1 d . U . . .
C7 C 0.4003(3) 0.5934(4) 0.2272(3) 0.084(3) Uani 1 1 d . U . . .
H7 H 0.370829 0.603096 0.229239 0.101 Uiso 1 1 calc R U . . .
F8 F 0.1072(7) 0.7810(7) 0.3477(5) 0.299(9) Uani 1 1 d D U . . .
C8 C 0.4732(4) 0.6084(5) 0.2362(4) 0.106(4) Uani 1 1 d . U . . .
H8 H 0.495555 0.628153 0.244891 0.128 Uiso 1 1 calc R U . . .
F9 F 0.1305(8) 0.8443(6) 0.3590(5) 0.275(8) Uani 1 1 d D U . . .
N9 N 0.1832(3) 0.6413(3) 0.2606(3) 0.090(2) Uani 1 1 d . U . . .
C9 C 0.4515(5) 0.5377(6) 0.2070(6) 0.137(5) Uani 1 1 d . U . . .
H9 H 0.458326 0.509085 0.197076 0.165 Uiso 1 1 calc R U . . .
F10 F 0.3950(3) 0.6728(3) -0.0627(3) 0.145(3) Uani 1 1 d . U . . .
N10 N 0.2630(3) 0.7738(3) 0.0708(3) 0.077(2) Uani 1 1 d . U . . .
C10 C 0.1408(9) 0.8116(9) 0.3369(7) 0.181(6) Uani 1 1 d D U . . .
F11 F 0.4014(3) 0.6461(3) 0.0016(3) 0.126(2) Uani 1 1 d . U . . .
N11 N 0.4569(2) 0.7166(4) 0.2267(3) 0.093(3) Uani 1 1 d . U . . .
C11 C 0.1151(4) 0.7397(5) 0.1368(4) 0.098(3) Uani 1 1 d . U . . .
H11 H 0.099055 0.763151 0.124375 0.118 Uiso 1 1 calc R U . . .
F12 F 0.2468(4) 0.9222(5) 0.3739(4) 0.213(5) Uani 1 1 d D U . . .
N12 N 0.2408(3) 0.5680(3) 0.2247(3) 0.083(2) Uani 1 1 d . U . . .
C12 C 0.1904(4) 0.8352(4) 0.1816(4) 0.097(3) Uani 1 1 d . U . . .
F13 F 0.2593(3) 0.7883(3) 0.4546(3) 0.154(3) Uani 1 1 d . U . . .
N13 N 0.1597(3) 0.6701(3) 0.1718(3) 0.082(2) Uani 1 1 d . U . . .
C13 C 0.1632(3) 0.7091(4) 0.1878(3) 0.079(3) Uani 1 1 d . U . . .
H13 H 0.182036 0.712375 0.211756 0.094 Uiso 1 1 calc R U . . .
F14 F 0.3290(3) 0.7882(4) 0.4595(4) 0.163(4) Uani 1 1 d . U . . .
C14 C 0.1342(3) 0.6655(4) 0.1374(4) 0.092(3) Uani 1 1 d . U . . .
H14 H 0.131651 0.637164 0.125192 0.110 Uiso 1 1 calc R U . . .
F15 F 0.3889(4) 0.4912(4) 0.0276(4) 0.182(4) Uani 1 1 d . U . . .
C15 C 0.3298(4) 0.6599(5) -0.0245(4) 0.097(3) Uani 1 1 d . U . . .
H15A H 0.330449 0.691379 -0.017157 0.117 Uiso 1 1 calc R U . . .
H15B H 0.311909 0.656693 -0.050785 0.117 Uiso 1 1 calc R U . . .
F16 F 0.3198(5) 0.5047(5) 0.0436(4) 0.191(4) Uani 1 1 d . U . . .
C16 C 0.2212(5) 0.5636(5) 0.0530(4) 0.106(3) Uani 1 1 d . U . . .
H16 H 0.224062 0.552966 0.024568 0.127 Uiso 1 1 calc R U . . .
F17 F 0.5127(5) 0.5664(5) 0.0575(4) 0.214(6) Uani 1 1 d . U . . .
C17 C 0.2289(3) 0.6070(3) 0.0605(3) 0.075(2) Uani 1 1 d . U . . .
F18 F 0.5351(4) 0.5541(5) 0.1202(5) 0.207(5) Uani 1 1 d . U . . .
C18 C 0.2234(3) 0.6203(4) 0.1043(3) 0.072(2) Uani 1 1 d . U . . .
H18 H 0.228323 0.650198 0.111172 0.087 Uiso 1 1 calc R U . . .
C19 C 0.4075(4) 0.5516(4) 0.2102(4) 0.098(3) Uani 1 1 d . U . . .
C20 C 0.3858(4) 0.6051(5) 0.3288(4) 0.113(4) Uani 1 1 d . U . . .
H20 H 0.413691 0.594077 0.320618 0.136 Uiso 1 1 calc R U . . .
C21 C 0.3344(3) 0.6586(4) 0.3274(3) 0.084(3) Uani 1 1 d . U . . .
H21 H 0.324684 0.685975 0.316463 0.101 Uiso 1 1 calc R U . . .
C22 C 0.3082(4) 0.6366(4) 0.0097(3) 0.087(3) Uani 1 1 d . U . . .
H22A H 0.323740 0.643541 0.036691 0.105 Uiso 1 1 calc R U . . .
H22B H 0.311878 0.604863 0.004499 0.105 Uiso 1 1 calc R U . . .
C23 C 0.3191(4) 0.5956(5) 0.3666(4) 0.101(3) Uani 1 1 d . U . . .
H23 H 0.299871 0.578815 0.383950 0.122 Uiso 1 1 calc R U . . .
C24 C 0.3590(5) 0.5781(5) 0.3547(4) 0.117(4) Uani 1 1 d . U . . .
H24 H 0.367948 0.549701 0.363434 0.141 Uiso 1 1 calc R U . . .
C25 C 0.3961(4) 0.8547(5) 0.1290(4) 0.118(4) Uani 1 1 d . U . . .
H25 H 0.399888 0.853971 0.098873 0.142 Uiso 1 1 calc R U . . .
C26 C 0.4792(3) 0.7283(4) 0.1538(4) 0.093(3) Uani 1 1 d . U . . .
C27 C 0.2679(3) 0.7312(3) 0.0591(3) 0.071(2) Uani 1 1 d . U . . .
H27 H 0.294704 0.717338 0.066613 0.086 Uiso 1 1 calc R U . . .
C28 C 0.2367(3) 0.7055(3) 0.0368(3) 0.074(2) Uani 1 1 d . U . . .
C29 C 0.1963(4) 0.7258(4) 0.0284(3) 0.081(3) Uani 1 1 d . U . . .
H29 H 0.173607 0.709927 0.014541 0.098 Uiso 1 1 calc R U . . .
C30 C 0.1894(4) 0.7707(3) 0.0407(3) 0.078(2) Uani 1 1 d . U . . .
H30 H 0.162177 0.784992 0.036100 0.094 Uiso 1 1 calc R U . . .
C31 C 0.3973(5) 0.7699(5) 0.0029(4) 0.117(4) Uani 1 1 d . U . . .
H31 H 0.398325 0.775765 -0.026883 0.141 Uiso 1 1 calc R U . . .
C32 C 0.4318(4) 0.7465(4) 0.0225(4) 0.098(3) Uani 1 1 d . U . . .
H32 H 0.455714 0.736208 0.005958 0.118 Uiso 1 1 calc R U . . .
C33 C 0.4304(3) 0.7388(4) 0.0663(4) 0.089(3) Uani 1 1 d . U . . .
C34 C 0.3948(3) 0.7557(4) 0.0885(3) 0.085(3) Uani 1 1 d . U . . .
H34 H 0.394289 0.751144 0.118522 0.102 Uiso 1 1 calc R U . . .
C35 C 0.2609(4) 0.8830(5) 0.1504(5) 0.119(4) Uani 1 1 d . U . . .
H35 H 0.283812 0.900430 0.138838 0.143 Uiso 1 1 calc R U . . .
C36 C 0.1626(4) 0.6650(5) 0.3436(4) 0.116(4) Uani 1 1 d . U . . .
H36 H 0.155291 0.672751 0.372141 0.139 Uiso 1 1 calc R U . . .
C37 C 0.1417(3) 0.6474(4) 0.2717(4) 0.097(3) Uani 1 1 d . U . . .
H37 H 0.119312 0.641823 0.251372 0.117 Uiso 1 1 calc R U . . .
C38 C 0.2065(3) 0.5495(4) 0.1265(3) 0.085(3) Uani 1 1 d . U . . .
H38 H 0.200640 0.529412 0.149016 0.102 Uiso 1 1 calc R U . . .
C39 C 0.2141(3) 0.6449(4) 0.2895(3) 0.084(3) Uani 1 1 d . U . . .
H39 H 0.243389 0.639191 0.280824 0.101 Uiso 1 1 calc R U . . .
C40 C 0.2068(3) 0.6568(4) 0.3326(3) 0.091(3) Uani 1 1 d . U . . .
C41 C 0.2095(5) 0.5342(4) 0.0848(4) 0.105(4) Uani 1 1 d . U . . .
H41 H 0.203673 0.504421 0.078274 0.126 Uiso 1 1 calc R U . . .
C42 C 0.3755(5) 0.6455(5) -0.0344(4) 0.109(4) Uani 1 1 d . U . . .
C43 C 0.3479(6) 0.5244(5) 0.1335(5) 0.136(5) Uani 1 1 d . U . . .
H43A H 0.316527 0.517238 0.129607 0.163 Uiso 1 1 calc R U . . .
H43B H 0.351312 0.556037 0.127527 0.163 Uiso 1 1 calc R U . . .
C44 C 0.1449(8) 0.8207(7) 0.2930(6) 0.172(6) Uani 1 1 d D U . . .
H44A H 0.118648 0.837669 0.284561 0.206 Uiso 1 1 calc R U . . .
H44B H 0.170347 0.840406 0.289688 0.206 Uiso 1 1 calc R U . . .
C45 C 0.2254(3) 0.8139(4) 0.1600(3) 0.089(3) Uani 1 1 d . U . . .
H45 H 0.225302 0.782965 0.156499 0.107 Uiso 1 1 calc R U . . .
C46 C 0.0899(4) 0.8330(5) 0.1924(6) 0.124(5) Uani 1 1 d . U . . .
H46A H 0.095633 0.864383 0.195444 0.187 Uiso 1 1 calc R U . . .
H46B H 0.067387 0.824073 0.212997 0.187 Uiso 1 1 calc R U . . .
H46C H 0.079590 0.826904 0.163278 0.187 Uiso 1 1 calc R U . . .
C47 C 0.2284(6) 0.9012(6) 0.1735(7) 0.159(6) Uani 1 1 d . U . . .
H47 H 0.231478 0.931152 0.180964 0.191 Uiso 1 1 calc R U . . .
C48 C 0.1300(4) 0.6619(5) 0.3131(4) 0.108(4) Uani 1 1 d . U . . .
H48 H 0.100587 0.669336 0.319786 0.130 Uiso 1 1 calc R U . . .
C49 C 0.1123(4) 0.6980(5) 0.1191(4) 0.102(3) Uani 1 1 d . U . . .
H49 H 0.094949 0.692823 0.094360 0.123 Uiso 1 1 calc R U . . .
C50 C 0.3018(5) 0.8947(6) 0.3263(5) 0.131(4) Uani 1 1 d D U . . .
H50A H 0.301927 0.866867 0.342547 0.157 Uiso 1 1 calc R U . . .
H50B H 0.324168 0.914158 0.339184 0.157 Uiso 1 1 calc R U . . .
C51 C 0.4097(6) 0.9144(7) 0.2981(6) 0.160(7) Uani 1 1 d . U . . .
H51A H 0.413884 0.908687 0.328698 0.239 Uiso 1 1 calc R U . . .
H51B H 0.395813 0.943035 0.294300 0.239 Uiso 1 1 calc R U . . .
H51C H 0.438147 0.914157 0.283631 0.239 Uiso 1 1 calc R U . . .
C52 C 0.3738(6) 0.4992(5) 0.0997(5) 0.136(5) Uani 1 1 d . U . . .
H52A H 0.405378 0.503170 0.105857 0.163 Uiso 1 1 calc R U . . .
H52B H 0.367211 0.467694 0.103106 0.163 Uiso 1 1 calc R U . . .
C53 C 0.4825(4) 0.7494(5) 0.2372(5) 0.117(4) Uani 1 1 d . U . . .
H53 H 0.485379 0.756236 0.266723 0.141 Uiso 1 1 calc R U . . .
C54 C 0.4560(3) 0.7072(4) 0.1852(3) 0.086(3) Uani 1 1 d . U . . .
H54 H 0.437544 0.683818 0.176490 0.103 Uiso 1 1 calc R U . . .
C55 C 0.5057(5) 0.7748(6) 0.2081(5) 0.140(5) Uani 1 1 d . U . . .
H55 H 0.521046 0.800380 0.216715 0.168 Uiso 1 1 calc R U . . .
C56 C 0.1904(5) 0.8798(5) 0.1876(6) 0.132(5) Uani 1 1 d . U . . .
H56 H 0.166485 0.894871 0.200302 0.159 Uiso 1 1 calc R U . . .
C57 C 0.3140(5) 0.8856(6) 0.2810(5) 0.128(4) Uani 1 1 d . U . . .
H57A H 0.307435 0.911793 0.263379 0.153 Uiso 1 1 calc R U . . .
H57B H 0.295817 0.861164 0.270099 0.153 Uiso 1 1 calc R U . . .
C58 C 0.4003(4) 0.7814(6) 0.3720(4) 0.110(4) Uani 1 1 d . U . . .
H58 H 0.404042 0.781264 0.402140 0.132 Uiso 1 1 calc R U . . .
C59 C 0.3912(5) 0.8180(6) 0.3521(4) 0.117(4) Uani 1 1 d . U . . .
H59 H 0.388443 0.844001 0.368501 0.141 Uiso 1 1 calc R U . . .
C60 C 0.3912(4) 0.7794(5) 0.2845(4) 0.102(3) Uani 1 1 d . U . . .
H60 H 0.387443 0.777678 0.254410 0.123 Uiso 1 1 calc R U . . .
C61 C 0.4686(4) 0.6486(5) 0.0907(4) 0.110(3) Uani 1 1 d D U . . .
H61A H 0.441531 0.640913 0.106492 0.132 Uiso 1 1 calc R U . . .
H61B H 0.464004 0.640624 0.060337 0.132 Uiso 1 1 calc R U . . .
C62 C 0.2606(5) 0.5190(5) 0.2813(4) 0.114(4) Uani 1 1 d . U . . .
H62 H 0.253137 0.505583 0.307690 0.137 Uiso 1 1 calc R U . . .
C63 C 0.2604(4) 0.7229(4) 0.3842(4) 0.098(3) Uani 1 1 d . U . . .
H63A H 0.268038 0.737573 0.356976 0.117 Uiso 1 1 calc R U . . .
H63B H 0.232321 0.735419 0.394288 0.117 Uiso 1 1 calc R U . . .
C64 C 0.2247(4) 0.7919(4) 0.0597(3) 0.083(3) Uani 1 1 d . U . . .
H64 H 0.221287 0.822284 0.065290 0.099 Uiso 1 1 calc R U . . .
C65 C 0.3552(4) 0.8412(5) 0.1879(4) 0.105(4) Uani 1 1 d . U . . .
H65 H 0.330724 0.826937 0.200417 0.126 Uiso 1 1 calc R U . . .
C66 C 0.3851(4) 0.8637(5) 0.2168(4) 0.116(4) Uani 1 1 d . U . . .
C67 C 0.4243(5) 0.8738(7) 0.1969(5) 0.160(6) Uani 1 1 d . U . . .
H67 H 0.448539 0.881933 0.214152 0.192 Uiso 1 1 calc R U . . .
C68 C 0.4296(5) 0.8725(7) 0.1537(5) 0.140(5) Uani 1 1 d . U . . .
H68 H 0.455549 0.883421 0.140683 0.168 Uiso 1 1 calc R U . . .
C69 C 0.3067(4) 0.6373(4) 0.3537(3) 0.086(3) Uani 1 1 d . U . . .
C70 C 0.3851(4) 0.8205(5) 0.3043(4) 0.105(3) Uani 1 1 d . U . . .
C71 C 0.2963(4) 0.7334(5) 0.4176(4) 0.105(3) Uani 1 1 d . U . . .
H71A H 0.292119 0.714292 0.442871 0.127 Uiso 1 1 calc R U . . .
H71B H 0.325290 0.726564 0.405138 0.127 Uiso 1 1 calc R U . . .
C72 C 0.3779(5) 0.4546(4) 0.2025(5) 0.118(4) Uani 1 1 d . U . . .
H72A H 0.404493 0.447479 0.186440 0.177 Uiso 1 1 calc R U . . .
H72B H 0.353998 0.435367 0.193270 0.177 Uiso 1 1 calc R U . . .
H72C H 0.383183 0.450552 0.233122 0.177 Uiso 1 1 calc R U . . .
C73 C 0.4045(4) 0.7417(6) 0.3481(4) 0.111(4) Uani 1 1 d . U . . .
H73 H 0.408961 0.714903 0.362910 0.133 Uiso 1 1 calc R U . . .
C74 C 0.2160(4) 0.6378(4) -0.0329(3) 0.089(3) Uani 1 1 d . U . . .
H74A H 0.227611 0.656863 -0.055451 0.134 Uiso 1 1 calc R U . . .
H74B H 0.184974 0.644486 -0.028259 0.134 Uiso 1 1 calc R U . . .
H74C H 0.219098 0.607144 -0.041602 0.134 Uiso 1 1 calc R U . . .
C75 C 0.5055(4) 0.7612(6) 0.1665(5) 0.131(5) Uani 1 1 d . U . . .
H75 H 0.524075 0.775108 0.146322 0.157 Uiso 1 1 calc R U . . .
C76 C 0.4848(6) 0.5669(6) 0.2188(6) 0.144(5) Uani 1 1 d . U . . .
H76 H 0.514707 0.559105 0.215333 0.173 Uiso 1 1 calc R U . . .
C77 C 0.1496(6) 0.7878(6) 0.2638(5) 0.137(4) Uani 1 1 d . U . . .
H77A H 0.128412 0.764525 0.271239 0.165 Uiso 1 1 calc R U . . .
H77B H 0.179273 0.775294 0.267612 0.165 Uiso 1 1 calc R U . . .
C78 C 0.2593(6) 0.9150(8) 0.3306(8) 0.156(6) Uani 1 1 d D U . . .
C80 C 0.3664(8) 0.5109(6) 0.0545(5) 0.142(5) Uani 1 1 d . U . . .
C81 C 0.1416(3) 0.7475(4) 0.1731(4) 0.089(3) Uani 1 1 d . U . . .
C82 C 0.5295(4) 0.7272(6) 0.0665(4) 0.118(4) Uani 1 1 d . U . . .
H82A H 0.533564 0.709659 0.040520 0.176 Uiso 1 1 calc R U . . .
H82B H 0.554446 0.722744 0.085708 0.176 Uiso 1 1 calc R U . . .
H82C H 0.527622 0.758276 0.058709 0.176 Uiso 1 1 calc R U . . .
C83 C 0.2961(5) 0.7805(6) 0.4321(5) 0.121(4) Uani 1 1 d . U . . .
C84 C 0.2342(4) 0.6314(5) 0.4236(3) 0.103(4) Uani 1 1 d . U . . .
H84A H 0.254134 0.637873 0.447299 0.155 Uiso 1 1 calc R U . . .
H84B H 0.234592 0.599895 0.417640 0.155 Uiso 1 1 calc R U . . .
H84C H 0.204430 0.640398 0.431288 0.155 Uiso 1 1 calc R U . . .
C85 C 0.5074(7) 0.5759(7) 0.0989(7) 0.144(5) Uani 1 1 d . U . . .

loop_
_atom_site_aniso_label
_atom_site_aniso_U_11
_atom_site_aniso_U_22
_atom_site_aniso_U_33
_atom_site_aniso_U_23
_atom_site_aniso_U_13
_atom_site_aniso_U_12
Br1 0.0701(6) 0.1311(9) 0.0658(6) -0.0196(6) 0.0056(5) 0.0085(5)
Br2 0.0758(6) 0.1192(8) 0.0570(5) -0.0149(5) 0.0072(4) 0.0036(5)
Br3 0.220(6) 0.243(6) 0.136(4) -0.057(4) 0.007(3) -0.038(4)
Br4 0.312(5) 0.203(3) 0.267(5) -0.074(3) -0.153(4) 0.136(3)
Br5 0.175(5) 0.153(4) 0.175(5) -0.019(3) -0.018(3) 0.017(3)
Br6 0.179(3) 0.284(5) 0.275(6) -0.124(4) -0.089(3) 0.030(3)
Br7 0.411(12) 0.316(9) 0.230(7) 0.035(6) 0.183(8) 0.083(8)
Br8 0.496(16) 0.432(14) 0.216(7) -0.074(8) -0.145(9) 0.255(13)
Br9 0.225(7) 0.399(13) 0.298(10) 0.048(9) -0.065(6) -0.021(7)
Ni1 0.0627(7) 0.1138(10) 0.0603(7) 0.0058(6) -0.0008(5) 0.0002(6)
Si1 0.0683(18) 0.138(3) 0.0745(18) -0.0152(17) 0.0233(14) -0.0086(16)
F1 0.157(8) 0.139(7) 0.164(9) 0.019(6) 0.026(6) -0.017(6)
O1 0.082(4) 0.104(5) 0.069(4) -0.002(3) -0.008(3) -0.012(4)
N1 0.066(5) 0.121(7) 0.072(5) -0.009(5) 0.010(4) -0.007(4)
C1 0.128(11) 0.150(10) 0.130(10) 0.002(9) -0.013(9) 0.003(8)
Ni2 0.0759(8) 0.1009(10) 0.0701(8) -0.0215(7) 0.0090(6) -0.0075(6)
Si2 0.092(2) 0.162(3) 0.091(2) -0.051(2) 0.0083(18) -0.029(2)
F2 0.159(9) 0.139(8) 0.364(19) 0.057(10) 0.011(11) -0.005(7)
O2 0.077(4) 0.128(6) 0.056(4) -0.013(3) 0.005(3) -0.003(4)
N2 0.071(5) 0.124(7) 0.091(6) -0.041(5) 0.017(4) -0.030(5)
C2 0.099(8) 0.130(9) 0.079(7) 0.025(6) 0.001(6) 0.006(6)
Ni3 0.0524(7) 0.1615(14) 0.0593(7) -0.0230(8) 0.0026(5) 0.0078(7)
Si3 0.102(2) 0.110(2) 0.088(2) 0.0048(18) 0.0101(17) 0.0248(18)
F3 0.41(2) 0.126(8) 0.116(7) 0.006(6) -0.034(10) 0.037(9)
O3 0.070(5) 0.249(12) 0.097(6) -0.037(7) -0.011(4) 0.030(6)
N3 0.066(5) 0.100(6) 0.066(4) 0.005(4) -0.010(4) 0.003(4)
C3 0.090(7) 0.146(10) 0.087(7) 0.022(7) -0.004(6) 0.021(7)
Si4 0.0916(18) 0.0853(18) 0.0470(12) -0.0083(11) -0.0089(12) 0.0092(14)
F4 0.115(8) 0.354(18) 0.344(19) -0.191(17) 0.039(10) -0.012(10)
O4 0.121(6) 0.107(6) 0.096(5) -0.012(4) 0.004(5) -0.007(5)
N4 0.077(5) 0.112(6) 0.073(5) -0.040(5) 0.007(4) -0.002(4)
C4 0.075(6) 0.119(8) 0.071(6) 0.008(5) -0.006(5) 0.017(5)
Si5 0.0764(18) 0.128(2) 0.0556(15) -0.0076(14) 0.0160(12) 0.0125(16)
F5 0.245(14) 0.217(12) 0.262(15) 0.002(12) 0.028(12) 0.111(11)
O5 0.058(4) 0.138(6) 0.057(3) -0.019(4) -0.006(3) 0.003(3)
N5 0.060(5) 0.148(7) 0.066(5) -0.002(5) 0.014(4) 0.025(5)
C5 0.070(6) 0.122(8) 0.060(5) 0.008(5) -0.009(4) -0.004(5)
F6 0.244(11) 0.299(14) 0.100(6) -0.006(8) -0.004(7) 0.081(11)
O6 0.082(5) 0.150(7) 0.097(5) -0.002(5) 0.002(4) -0.033(5)
N6 0.057(5) 0.158(8) 0.069(5) -0.034(5) 0.008(4) -0.007(5)
C6 0.100(7) 0.120(8) 0.061(6) -0.024(5) 0.005(5) 0.000(6)
Si7 0.0643(18) 0.141(3) 0.089(2) -0.0177(19) 0.0087(14) 0.0136(17)
F7 0.174(8) 0.117(6) 0.133(7) -0.036(5) 0.030(6) 0.015(5)
N7 0.068(5) 0.152(8) 0.055(4) -0.008(5) -0.003(4) 0.026(5)
C7 0.047(5) 0.147(9) 0.059(5) -0.006(6) 0.009(4) 0.019(5)
F8 0.327(17) 0.40(2) 0.165(12) -0.103(13) 0.065(12) -0.086(17)
C8 0.068(6) 0.137(9) 0.115(9) -0.013(7) 0.004(6) 0.021(6)
F9 0.43(2) 0.261(14) 0.136(10) 0.015(10) 0.042(13) 0.103(15)
N9 0.063(5) 0.140(7) 0.065(5) -0.002(4) 0.009(4) 0.012(5)
C9 0.108(9) 0.124(10) 0.179(13) -0.009(9) 0.026(9) 0.021(7)
F10 0.145(7) 0.173(8) 0.118(6) 0.031(6) 0.031(5) 0.014(6)
N10 0.067(5) 0.097(6) 0.066(4) -0.019(4) -0.001(4) 0.002(4)
C10 0.211(12) 0.219(12) 0.111(9) -0.023(9) 0.000(10) 0.016(10)
F11 0.099(5) 0.158(7) 0.122(6) -0.004(5) -0.007(4) 0.003(4)
N11 0.044(4) 0.151(7) 0.083(5) -0.041(5) 0.007(4) -0.009(4)
C11 0.080(7) 0.126(8) 0.089(7) -0.001(6) -0.003(5) 0.022(6)
F12 0.190(11) 0.275(14) 0.174(10) -0.051(9) 0.032(8) 0.064(10)
N12 0.070(5) 0.113(6) 0.068(5) 0.008(4) -0.006(4) 0.004(4)
C12 0.068(6) 0.113(8) 0.112(8) -0.034(6) 0.011(5) -0.009(5)
F13 0.129(6) 0.181(8) 0.153(7) -0.061(6) 0.044(6) 0.016(5)
N13 0.057(4) 0.115(6) 0.074(5) 0.001(5) 0.002(4) 0.008(4)
C13 0.057(5) 0.124(8) 0.054(5) 0.001(5) -0.011(4) 0.007(5)
F14 0.135(7) 0.195(9) 0.160(8) -0.061(7) -0.003(6) -0.012(6)
C14 0.069(6) 0.126(8) 0.081(7) -0.006(6) -0.015(5) 0.013(5)
F15 0.228(11) 0.193(10) 0.127(7) -0.027(7) -0.025(8) 0.056(9)
C15 0.097(7) 0.132(9) 0.063(6) -0.003(6) -0.002(5) 0.006(6)
F16 0.203(10) 0.238(12) 0.131(8) -0.009(8) -0.031(7) 0.064(9)
C16 0.135(9) 0.112(8) 0.070(6) -0.013(6) -0.005(6) -0.011(7)
F17 0.266(15) 0.220(12) 0.157(9) 0.008(9) 0.000(10) 0.065(11)
C17 0.083(6) 0.078(6) 0.063(5) -0.009(4) -0.020(4) 0.007(5)
F18 0.168(10) 0.190(11) 0.264(15) 0.033(10) -0.019(10) 0.041(8)
C18 0.061(5) 0.092(6) 0.063(5) 0.005(5) -0.015(4) 0.005(4)
C19 0.078(6) 0.116(8) 0.099(7) 0.022(6) 0.022(5) 0.017(5)
C20 0.087(8) 0.164(11) 0.089(8) -0.001(7) 0.006(6) 0.044(7)
C21 0.054(5) 0.146(8) 0.052(5) -0.009(5) 0.005(4) 0.016(5)
C22 0.100(7) 0.105(7) 0.056(5) -0.003(5) -0.007(5) 0.009(6)
C23 0.099(7) 0.133(9) 0.072(6) 0.009(6) 0.027(6) 0.025(7)
C24 0.126(9) 0.148(10) 0.078(7) 0.021(7) 0.018(7) 0.038(8)
C25 0.089(8) 0.180(12) 0.085(7) -0.033(8) 0.013(6) -0.025(7)
C26 0.057(6) 0.139(8) 0.084(6) -0.016(6) 0.019(5) -0.012(5)
C27 0.063(5) 0.091(6) 0.060(5) -0.010(4) -0.001(4) 0.006(4)
C28 0.081(6) 0.094(6) 0.048(4) 0.000(4) -0.004(4) 0.005(5)
C29 0.079(6) 0.102(7) 0.063(5) -0.008(5) -0.003(5) -0.001(5)
C30 0.090(7) 0.083(6) 0.061(5) 0.001(4) -0.010(5) 0.002(5)
C31 0.120(9) 0.167(11) 0.064(6) -0.015(7) 0.016(6) -0.031(8)
C32 0.097(8) 0.113(8) 0.084(7) -0.026(6) 0.022(6) -0.002(6)
C33 0.066(6) 0.126(8) 0.075(6) -0.022(6) 0.017(4) -0.007(5)
C34 0.068(6) 0.119(8) 0.069(6) -0.019(5) 0.006(4) -0.019(5)
C35 0.105(8) 0.106(8) 0.145(10) -0.052(8) 0.046(7) -0.019(6)
C36 0.069(7) 0.186(11) 0.092(7) 0.013(8) 0.030(5) 0.022(7)
C37 0.053(5) 0.149(9) 0.090(7) 0.021(7) 0.006(5) 0.018(6)
C38 0.083(6) 0.104(7) 0.067(6) 0.016(5) -0.004(5) -0.009(5)
C39 0.068(6) 0.124(8) 0.060(5) -0.005(5) 0.007(4) 0.012(5)
C40 0.072(6) 0.127(8) 0.075(6) 0.016(6) 0.019(4) 0.015(5)
C41 0.152(10) 0.087(7) 0.075(7) 0.002(5) -0.008(7) -0.011(7)
C42 0.116(9) 0.138(10) 0.073(7) -0.012(7) 0.014(6) 0.010(8)
C43 0.165(11) 0.133(10) 0.109(8) 0.016(8) 0.038(8) 0.052(9)
C44 0.186(11) 0.206(11) 0.122(8) -0.027(8) 0.011(8) 0.033(9)
C45 0.067(6) 0.125(8) 0.076(6) -0.030(6) -0.011(5) -0.007(6)
C46 0.081(8) 0.139(11) 0.153(12) -0.017(9) 0.017(8) 0.026(7)
C47 0.164(12) 0.113(10) 0.201(14) -0.060(10) 0.053(11) -0.007(9)
C48 0.049(6) 0.176(11) 0.099(8) 0.000(8) 0.019(5) 0.010(6)
C49 0.088(7) 0.132(9) 0.088(7) -0.010(7) -0.010(6) 0.025(7)
C50 0.121(9) 0.137(10) 0.133(10) -0.015(8) 0.033(8) 0.015(8)
C51 0.137(12) 0.193(15) 0.149(14) -0.077(12) 0.034(10) -0.074(11)
C52 0.194(13) 0.112(9) 0.101(8) -0.018(7) -0.024(9) 0.021(9)
C53 0.076(7) 0.170(11) 0.107(9) -0.033(8) -0.001(6) -0.007(7)
C54 0.053(5) 0.127(8) 0.078(6) -0.020(6) 0.017(4) -0.007(5)
C55 0.101(9) 0.205(13) 0.114(9) -0.043(9) 0.034(8) -0.052(9)
C56 0.121(10) 0.115(9) 0.159(12) -0.038(9) 0.051(9) -0.012(7)
C57 0.129(9) 0.148(11) 0.106(9) -0.022(8) 0.010(7) -0.016(8)
C58 0.083(7) 0.174(12) 0.072(7) -0.039(7) -0.007(6) -0.004(8)
C59 0.100(8) 0.171(11) 0.080(7) -0.058(7) 0.005(6) -0.007(8)
C60 0.072(7) 0.174(10) 0.061(6) -0.036(6) 0.009(5) -0.024(7)
C61 0.101(8) 0.146(9) 0.084(7) -0.024(7) 0.027(6) -0.004(7)
C62 0.115(9) 0.126(9) 0.102(8) 0.042(7) 0.013(7) 0.001(7)
C63 0.076(7) 0.148(8) 0.069(6) 0.001(6) 0.005(5) 0.019(6)
C64 0.098(7) 0.086(6) 0.065(6) -0.021(5) 0.001(5) 0.002(5)
C65 0.063(6) 0.162(10) 0.089(7) -0.032(7) 0.012(5) -0.023(6)
C66 0.079(7) 0.177(10) 0.092(7) -0.039(7) 0.015(6) -0.037(7)
C67 0.100(9) 0.257(15) 0.123(9) -0.074(11) 0.006(8) -0.075(10)
C68 0.102(9) 0.220(14) 0.098(8) -0.051(9) 0.025(7) -0.059(9)
C69 0.081(6) 0.125(8) 0.052(5) -0.014(5) 0.000(4) 0.010(5)
C70 0.071(6) 0.167(8) 0.077(6) -0.058(6) -0.001(5) -0.022(6)
C71 0.105(8) 0.130(9) 0.081(7) -0.011(6) 0.011(6) 0.023(7)
C72 0.116(10) 0.109(9) 0.130(11) 0.011(8) 0.026(8) 0.021(7)
C73 0.079(7) 0.182(11) 0.071(7) -0.024(7) 0.010(5) -0.007(7)
C74 0.105(8) 0.104(8) 0.060(6) -0.018(5) -0.024(5) 0.020(6)
C75 0.081(8) 0.184(12) 0.128(9) -0.019(9) 0.038(7) -0.050(8)
C76 0.106(9) 0.132(11) 0.195(14) 0.003(10) 0.023(10) 0.039(8)
C77 0.125(8) 0.162(9) 0.125(8) -0.024(7) 0.011(7) 0.036(7)
C78 0.116(11) 0.157(13) 0.193(14) -0.044(12) 0.039(10) 0.015(10)
C80 0.213(14) 0.130(11) 0.082(8) -0.023(8) -0.040(9) 0.027(11)
C81 0.067(6) 0.125(7) 0.076(6) 0.011(5) 0.009(5) 0.011(5)
C82 0.083(8) 0.183(13) 0.087(8) -0.015(8) 0.037(6) -0.020(8)
C83 0.109(9) 0.144(11) 0.109(10) -0.024(8) 0.029(8) -0.006(8)
C84 0.103(8) 0.145(10) 0.062(6) -0.007(6) 0.025(5) 0.020(7)
C85 0.142(12) 0.140(11) 0.151(12) 0.023(11) -0.009(11) -0.015(10)

loop_
_atom_type_symbol
_atom_type_description
_atom_type_scat_dispersion_real
_atom_type_scat_dispersion_imag
_atom_type_scat_source
C C 0.0041 0.0020 'International Tables Vol C Tables 4.2.6.8 and 6.1.1.4'
H H 0.0000 0.0000 'International Tables Vol C Tables 4.2.6.8 and 6.1.1.4'
N N 0.0079 0.0040 'International Tables Vol C Tables 4.2.6.8 and 6.1.1.4'
O O 0.0133 0.0072 'International Tables Vol C Tables 4.2.6.8 and 6.1.1.4'
Si Si 0.0941 0.0826 'International Tables Vol C Tables 4.2.6.8 and 6.1.1.4'
Ni Ni 0.3317 1.2629 'International Tables Vol C Tables 4.2.6.8 and 6.1.1.4'
Br Br -0.5708 2.7590 'International Tables Vol C Tables 4.2.6.8 and 6.1.1.4'
F F 0.0207 0.0123 'International Tables Vol C Tables 4.2.6.8 and 6.1.1.4'

loop_
_geom_angle_atom_site_label_1
_geom_angle_atom_site_label_2
_geom_angle_atom_site_label_3
_geom_angle
_geom_angle_site_symmetry_1
_geom_angle_site_symmetry_3
_geom_angle_publ_flag
O6 Ni1 N3 88.6(3) . . ?
O6 Ni1 O1 179.3(4) . . ?
N3 Ni1 O1 91.2(3) . . ?
O6 Ni1 N9 90.5(4) . . ?
N3 Ni1 N9 178.5(3) . . ?
O1 Ni1 N9 89.7(3) . . ?
O6 Ni1 N12 92.1(4) . . ?
N3 Ni1 N12 90.0(3) . . ?
O1 Ni1 N12 87.3(3) . . ?
N9 Ni1 N12 91.3(3) . . ?
O6 Ni1 N13 92.2(4) . . ?
N3 Ni1 N13 90.7(3) . . ?
O1 Ni1 N13 88.5(3) . . ?
N9 Ni1 N13 88.1(4) . . ?
N12 Ni1 N13 175.7(4) . . ?
C61 Si1 C33 109.2(6) . . ?
C61 Si1 C82 111.4(6) . . ?
C33 Si1 C82 107.0(6) . . ?
C61 Si1 C26 110.4(6) . . ?
C33 Si1 C26 109.4(5) . . ?
C82 Si1 C26 109.4(6) . . ?
C34 N1 C6 117.0(9) . . ?
C34 N1 Ni2 124.7(7) . . ?
C6 N1 Ni2 118.0(8) . . ?
C85 C1 C61 119.2(15) . . ?
C85 C1 H1A 107.5 . . ?
C61 C1 H1A 107.5 . . ?
C85 C1 H1B 107.5 . . ?
C61 C1 H1B 107.5 . . ?
H1A C1 H1B 107.0 . . ?
N2 Ni2 N1 88.8(3) . . ?
N2 Ni2 N10 177.0(4) . . ?
N1 Ni2 N10 89.9(3) . . ?
N2 Ni2 O4 92.3(4) . . ?
N1 Ni2 O4 90.3(4) . . ?
N10 Ni2 O4 90.4(3) . . ?
N2 Ni2 N4 90.8(3) . . ?
N1 Ni2 N4 179.5(4) . . ?
N10 Ni2 N4 90.6(3) . . ?
O4 Ni2 N4 89.7(4) . . ?
N2 Ni2 O2 89.0(4) . . ?
N1 Ni2 O2 90.0(3) . . ?
N10 Ni2 O2 88.3(3) . . ?
O4 Ni2 O2 178.6(3) . . ?
N4 Ni2 O2 89.9(3) . . ?
C70 Si2 C66 110.9(7) . . ?
C70 Si2 C51 106.9(8) . . ?
C66 Si2 C51 111.1(7) . . ?
C70 Si2 C57 109.1(7) . . ?
C66 Si2 C57 107.9(7) . . ?
C51 Si2 C57 111.0(8) . . ?
C25 N2 C65 115.6(10) . . ?
C25 N2 Ni2 123.2(8) . . ?
C65 N2 Ni2 121.1(7) . . ?
N12 C2 C62 122.3(12) . . ?
N12 C2 H2 118.8 . . ?
C62 C2 H2 118.8 . . ?
O5 Ni3 O3 178.4(4) . . ?
O5 Ni3 N6 90.6(3) . . ?
O3 Ni3 N6 88.3(4) . . ?
O5 Ni3 N7 89.2(3) . . ?
O3 Ni3 N7 92.1(4) . . ?
N6 Ni3 N7 91.2(4) . . ?
O5 Ni3 N11 88.9(3) . . ?
O3 Ni3 N11 89.9(4) . . ?
N6 Ni3 N11 91.1(4) . . ?
N7 Ni3 N11 177.0(3) . . ?
O5 Ni3 N5 90.7(3) . . ?
O3 Ni3 N5 90.4(4) . . ?
N6 Ni3 N5 178.0(4) . . ?
N7 Ni3 N5 87.3(4) . . ?
N11 Ni3 N5 90.5(4) . . ?
C19 Si3 C43 112.1(7) . . ?
C19 Si3 C4 108.8(5) . . ?
C43 Si3 C4 105.8(6) . . ?
C19 Si3 C72 108.8(6) . . ?
C43 Si3 C72 111.5(7) . . ?
C4 Si3 C72 109.9(6) . . ?
C18 N3 C38 118.0(9) . . ?
C18 N3 Ni1 121.5(7) . . ?
C38 N3 Ni1 120.3(7) . . ?
C62 C3 C4 119.1(11) . . ?
C62 C3 H3 120.5 . . ?
C4 C3 H3 120.5 . . ?
C17 Si4 C28 110.6(4) . . ?
C17 Si4 C22 106.4(5) . . ?
C28 Si4 C22 112.3(5) . . ?
C17 Si4 C74 109.4(5) . . ?
C28 Si4 C74 108.0(5) . . ?
C22 Si4 C74 110.1(5) . . ?
C35 N4 C45 120.7(9) . . ?
C35 N4 Ni2 119.5(8) . . ?
C45 N4 Ni2 119.7(8) . . ?
C5 C4 C3 116.8(10) . . ?
C5 C4 Si3 120.6(8) . . ?
C3 C4 Si3 122.5(9) . . ?
C63 Si5 C40 107.6(5) . . ?
C63 Si5 C84 112.6(6) . . ?
C40 Si5 C84 106.7(6) . . ?
C63 Si5 C69 109.8(5) . . ?
C40 Si5 C69 111.8(5) . . ?
C84 Si5 C69 108.4(5) . . ?
C7 N5 C8 119.1(11) . . ?
C7 N5 Ni3 123.0(7) . . ?
C8 N5 Ni3 117.8(9) . . ?
N12 C5 C4 124.7(10) . . ?
N12 C5 H5 117.6 . . ?
C4 C5 H5 117.6 . . ?
C73 N6 C60 119.5(12) . . ?
C73 N6 Ni3 118.9(11) . . ?
C60 N6 Ni3 121.6(7) . . ?
N1 C6 C31 120.0(12) . . ?
N1 C6 H6 120.0 . . ?
C31 C6 H6 120.0 . . ?
C81 Si7 C46 110.5(6) . . ?
C81 Si7 C12 107.9(5) . . ?
C46 Si7 C12 107.8(7) . . ?
C81 Si7 C77 107.6(6) . . ?
C46 Si7 C77 111.7(7) . . ?
C12 Si7 C77 111.2(7) . . ?
C20 N7 C21 114.4(11) . . ?
C20 N7 Ni3 121.6(8) . . ?
C21 N7 Ni3 123.9(9) . . ?
N5 C7 C19 125.4(10) . . ?
N5 C7 H7 117.3 . . ?
C19 C7 H7 117.3 . . ?
N5 C8 C76 120.7(14) . . ?
N5 C8 H8 119.6 . . ?
C76 C8 H8 119.6 . . ?
C39 N9 C37 119.7(9) . . ?
C39 N9 Ni1 119.9(7) . . ?
C37 N9 Ni1 119.8(8) . . ?
C76 C9 C19 118.6(15) . . ?
C76 C9 H9 120.7 . . ?
C19 C9 H9 120.7 . . ?
C64 N10 C27 114.9(8) . . ?
C64 N10 Ni2 122.3(7) . . ?
C27 N10 Ni2 122.7(7) . . ?
F9 C10 F6 117(2) . . ?
F9 C10 C44 114(2) . . ?
F6 C10 C44 113(2) . . ?
F9 C10 F8 102(2) . . ?
F6 C10 F8 94(2) . . ?
C44 C10 F8 115(2) . . ?
C53 N11 C54 114.9(11) . . ?
C53 N11 Ni3 123.5(9) . . ?
C54 N11 Ni3 121.6(7) . . ?
C49 C11 C81 120.5(11) . . ?
C49 C11 H11 119.8 . . ?
C81 C11 H11 119.8 . . ?
C5 N12 C2 116.2(10) . . ?
C5 N12 Ni1 121.2(7) . . ?
C2 N12 Ni1 122.5(8) . . ?
C56 C12 C45 121.4(12) . . ?
C56 C12 Si7 119.2(9) . . ?
C45 C12 Si7 119.4(10) . . ?
C13 N13 C14 117.1(10) . . ?
C13 N13 Ni1 119.6(7) . . ?
C14 N13 Ni1 123.1(8) . . ?
N13 C13 C81 126.5(9) . . ?
N13 C13 H13 116.8 . . ?
C81 C13 H13 116.8 . . ?
C49 C14 N13 124.3(12) . . ?
C49 C14 H14 117.8 . . ?
N13 C14 H14 117.8 . . ?
C22 C15 C42 115.8(12) . . ?
C22 C15 H15A 108.3 . . ?
C42 C15 H15A 108.3 . . ?
C22 C15 H15B 108.3 . . ?
C42 C15 H15B 108.3 . . ?
H15A C15 H15B 107.4 . . ?
C17 C16 C41 123.3(11) . . ?
C17 C16 H16 118.3 . . ?
C41 C16 H16 118.3 . . ?
C16 C17 C18 114.6(10) . . ?
C16 C17 Si4 124.7(8) . . ?
C18 C17 Si4 120.7(8) . . ?
N3 C18 C17 124.3(10) . . ?
N3 C18 H18 117.8 . . ?
C17 C18 H18 117.8 . . ?
C7 C19 C9 116.8(13) . . ?
C7 C19 Si3 122.7(8) . . ?
C9 C19 Si3 120.5(12) . . ?
N7 C20 C24 124.7(11) . . ?
N7 C20 H20 117.7 . . ?
C24 C20 H20 117.7 . . ?
C69 C21 N7 126.9(12) . . ?
C69 C21 H21 116.6 . . ?
N7 C21 H21 116.6 . . ?
C15 C22 Si4 117.9(8) . . ?
C15 C22 H22A 107.8 . . ?
Si4 C22 H22A 107.8 . . ?
C15 C22 H22B 107.8 . . ?
Si4 C22 H22B 107.8 . . ?
H22A C22 H22B 107.2 . . ?
C24 C23 C69 121.1(12) . . ?
C24 C23 H23 119.5 . . ?
C69 C23 H23 119.5 . . ?
C23 C24 C20 116.1(13) . . ?
C23 C24 H24 122.0 . . ?
C20 C24 H24 122.0 . . ?
N2 C25 C68 123.9(12) . . ?
N2 C25 H25 118.0 . . ?
C68 C25 H25 118.0 . . ?
C75 C26 C54 116.5(12) . . ?
C75 C26 Si1 121.2(9) . . ?
C54 C26 Si1 122.2(9) . . ?
N10 C27 C28 125.9(9) . . ?
N10 C27 H27 117.0 . . ?
C28 C27 H27 117.0 . . ?
C29 C28 C27 116.0(10) . . ?
C29 C28 Si4 120.9(8) . . ?
C27 C28 Si4 123.1(7) . . ?
C28 C29 C30 120.0(10) . . ?
C28 C29 H29 120.0 . . ?
C30 C29 H29 120.0 . . ?
C64 C30 C29 116.4(10) . . ?
C64 C30 H30 121.8 . . ?
C29 C30 H30 121.8 . . ?
C6 C31 C32 120.3(12) . . ?
C6 C31 H31 119.8 . . ?
C32 C31 H31 119.8 . . ?
C33 C32 C31 119.3(11) . . ?
C33 C32 H32 120.3 . . ?
C31 C32 H32 120.3 . . ?
C34 C33 C32 117.0(12) . . ?
C34 C33 Si1 122.2(9) . . ?
C32 C33 Si1 120.7(8) . . ?
N1 C34 C33 126.3(11) . . ?
N1 C34 H34 116.9 . . ?
C33 C34 H34 116.9 . . ?
C47 C35 N4 117.7(13) . . ?
C47 C35 H35 121.1 . . ?
N4 C35 H35 121.1 . . ?
C48 C36 C40 120.6(12) . . ?
C48 C36 H36 119.7 . . ?
C40 C36 H36 119.7 . . ?
N9 C37 C48 121.7(11) . . ?
N9 C37 H37 119.1 . . ?
C48 C37 H37 119.1 . . ?
N3 C38 C41 121.3(10) . . ?
N3 C38 H38 119.3 . . ?
C41 C38 H38 119.3 . . ?
N9 C39 C40 124.3(9) . . ?
N9 C39 H39 117.8 . . ?
C40 C39 H39 117.8 . . ?
C39 C40 C36 115.2(11) . . ?
C39 C40 Si5 123.4(8) . . ?
C36 C40 Si5 121.3(9) . . ?
C16 C41 C38 118.3(12) . . ?
C16 C41 H41 120.9 . . ?
C38 C41 H41 120.9 . . ?
F7 C42 F10 109.3(11) . . ?
F7 C42 F11 108.2(12) . . ?
F10 C42 F11 105.8(12) . . ?
F7 C42 C15 110.8(13) . . ?
F10 C42 C15 111.4(12) . . ?
F11 C42 C15 111.3(10) . . ?
C52 C43 Si3 118.3(11) . . ?
C52 C43 H43A 107.7 . . ?
Si3 C43 H43A 107.7 . . ?
C52 C43 H43B 107.7 . . ?
Si3 C43 H43B 107.7 . . ?
H43A C43 H43B 107.1 . . ?
C77 C44 C10 121(2) . . ?
C77 C44 H44A 107.0 . . ?
C10 C44 H44A 107.0 . . ?
C77 C44 H44B 107.0 . . ?
C10 C44 H44B 107.0 . . ?
H44A C44 H44B 106.8 . . ?
N4 C45 C12 119.1(11) . . ?
N4 C45 H45 120.5 . . ?
C12 C45 H45 120.5 . . ?
Si7 C46 H46A 109.5 . . ?
Si7 C46 H46B 109.5 . . ?
H46A C46 H46B 109.5 . . ?
Si7 C46 H46C 109.5 . . ?
H46A C46 H46C 109.5 . . ?
H46B C46 H46C 109.5 . . ?
C35 C47 C56 125.9(15) . . ?
C35 C47 H47 117.0 . . ?
C56 C47 H47 117.0 . . ?
C36 C48 C37 118.0(10) . . ?
C36 C48 H48 121.0 . . ?
C37 C48 H48 121.0 . . ?
C14 C49 C11 118.8(12) . . ?
C14 C49 H49 120.6 . . ?
C11 C49 H49 120.6 . . ?
C78 C50 C57 113.1(16) . . ?
C78 C50 H50A 109.0 . . ?
C57 C50 H50A 109.0 . . ?
C78 C50 H50B 109.0 . . ?
C57 C50 H50B 109.0 . . ?
H50A C50 H50B 107.8 . . ?
Si2 C51 H51A 109.5 . . ?
Si2 C51 H51B 109.5 . . ?
H51A C51 H51B 109.5 . . ?
Si2 C51 H51C 109.5 . . ?
H51A C51 H51C 109.5 . . ?
H51B C51 H51C 109.5 . . ?
C80 C52 C43 117.6(14) . . ?
C80 C52 H52A 107.9 . . ?
C43 C52 H52A 107.9 . . ?
C80 C52 H52B 107.9 . . ?
C43 C52 H52B 107.9 . . ?
H52A C52 H52B 107.2 . . ?
N11 C53 C55 124.5(13) . . ?
N11 C53 H53 117.8 . . ?
C55 C53 H53 117.8 . . ?
N11 C54 C26 125.9(11) . . ?
N11 C54 H54 117.0 . . ?
C26 C54 H54 117.0 . . ?
C75 C55 C53 116.8(15) . . ?
C75 C55 H55 121.6 . . ?
C53 C55 H55 121.6 . . ?
C12 C56 C47 114.6(13) . . ?
C12 C56 H56 122.7 . . ?
C47 C56 H56 122.7 . . ?
C50 C57 Si2 112.5(11) . . ?
C50 C57 H57A 109.1 . . ?
Si2 C57 H57A 109.1 . . ?
C50 C57 H57B 109.1 . . ?
Si2 C57 H57B 109.1 . . ?
H57A C57 H57B 107.8 . . ?
C59 C58 C73 119.7(13) . . ?
C59 C58 H58 120.1 . . ?
C73 C58 H58 120.1 . . ?
C58 C59 C70 122.8(13) . . ?
C58 C59 H59 118.6 . . ?
C70 C59 H59 118.6 . . ?
N6 C60 C70 124.6(11) . . ?
N6 C60 H60 117.7 . . ?
C70 C60 H60 117.7 . . ?
C1 C61 Si1 114.7(11) . . ?
C1 C61 H61A 108.6 . . ?
Si1 C61 H61A 108.6 . . ?
C1 C61 H61B 108.6 . . ?
Si1 C61 H61B 108.6 . . ?
H61A C61 H61B 107.6 . . ?
C3 C62 C2 120.7(12) . . ?
C3 C62 H62 119.7 . . ?
C2 C62 H62 119.7 . . ?
C71 C63 Si5 114.2(9) . . ?
C71 C63 H63A 108.7 . . ?
Si5 C63 H63A 108.7 . . ?
C71 C63 H63B 108.7 . . ?
Si5 C63 H63B 108.7 . . ?
H63A C63 H63B 107.6 . . ?
N10 C64 C30 126.5(10) . . ?
N10 C64 H64 116.7 . . ?
C30 C64 H64 116.7 . . ?
N2 C65 C66 125.9(10) . . ?
N2 C65 H65 117.0 . . ?
C66 C65 H65 117.0 . . ?
C67 C66 C65 111.6(11) . . ?
C67 C66 Si2 124.8(10) . . ?
C65 C66 Si2 123.1(9) . . ?
C68 C67 C66 122.9(13) . . ?
C68 C67 H67 118.5 . . ?
C66 C67 H67 118.5 . . ?
C67 C68 C25 118.2(12) . . ?
C67 C68 H68 120.9 . . ?
C25 C68 H68 120.9 . . ?
C21 C69 C23 116.7(10) . . ?
C21 C69 Si5 122.8(10) . . ?
C23 C69 Si5 120.4(9) . . ?
C60 C70 C59 111.7(14) . . ?
C60 C70 Si2 123.6(10) . . ?
C59 C70 Si2 124.6(10) . . ?
C83 C71 C63 113.3(12) . . ?
C83 C71 H71A 108.9 . . ?
C63 C71 H71A 108.9 . . ?
C83 C71 H71B 108.9 . . ?
C63 C71 H71B 108.9 . . ?
H71A C71 H71B 107.7 . . ?
Si3 C72 H72A 109.5 . . ?
Si3 C72 H72B 109.5 . . ?
H72A C72 H72B 109.5 . . ?
Si3 C72 H72C 109.5 . . ?
H72A C72 H72C 109.5 . . ?
H72B C72 H72C 109.5 . . ?
N6 C73 C58 121.4(15) . . ?
N6 C73 H73 119.3 . . ?
C58 C73 H73 119.3 . . ?
Si4 C74 H74A 109.5 . . ?
Si4 C74 H74B 109.5 . . ?
H74A C74 H74B 109.5 . . ?
Si4 C74 H74C 109.5 . . ?
H74A C74 H74C 109.5 . . ?
H74B C74 H74C 109.5 . . ?
C26 C75 C55 120.9(13) . . ?
C26 C75 H75 119.6 . . ?
C55 C75 H75 119.6 . . ?
C9 C76 C8 119.1(14) . . ?
C9 C76 H76 120.5 . . ?
C8 C76 H76 120.5 . . ?
C44 C77 Si7 119.1(14) . . ?
C44 C77 H77A 107.5 . . ?
Si7 C77 H77A 107.5 . . ?
C44 C77 H77B 107.5 . . ?
Si7 C77 H77B 107.5 . . ?
H77A C77 H77B 107.0 . . ?
F5 C78 F4 108(2) . . ?
F5 C78 F12 97.6(16) . . ?
F4 C78 F12 104.3(17) . . ?
F5 C78 C50 113.2(19) . . ?
F4 C78 C50 117.9(18) . . ?
F12 C78 C50 113.4(19) . . ?
F15 C80 F3 108.4(19) . . ?
F15 C80 C52 116.6(17) . . ?
F3 C80 C52 113.2(14) . . ?
F15 C80 F16 108.4(14) . . ?
F3 C80 F16 99.0(16) . . ?
C52 C80 F16 109.8(18) . . ?
C11 C81 C13 112.8(11) . . ?
C11 C81 Si7 123.3(9) . . ?
C13 C81 Si7 123.5(8) . . ?
Si1 C82 H82A 109.5 . . ?
Si1 C82 H82B 109.5 . . ?
H82A C82 H82B 109.5 . . ?
Si1 C82 H82C 109.5 . . ?
H82A C82 H82C 109.5 . . ?
H82B C82 H82C 109.5 . . ?
F1 C83 F14 107.1(15) . . ?
F1 C83 F13 110.7(16) . . ?
F14 C83 F13 105.0(12) . . ?
F1 C83 C71 113.6(13) . . ?
F14 C83 C71 110.8(15) . . ?
F13 C83 C71 109.2(13) . . ?
Si5 C84 H84A 109.5 . . ?
Si5 C84 H84B 109.5 . . ?
H84A C84 H84B 109.5 . . ?
Si5 C84 H84C 109.5 . . ?
H84A C84 H84C 109.5 . . ?
H84B C84 H84C 109.5 . . ?
F18 C85 F17 108(2) . . ?
F18 C85 F2 105.3(17) . . ?
F17 C85 F2 103.8(18) . . ?
F18 C85 C1 115.3(19) . . ?
F17 C85 C1 114.5(18) . . ?
F2 C85 C1 108.3(19) . . ?

loop_
_geom_bond_atom_site_label_1
_geom_bond_atom_site_label_2
_geom_bond_distance
_geom_bond_site_symmetry_2
_geom_bond_publ_flag
Ni1 O6 2.079(7) . ?
Ni1 N3 2.090(8) . ?
Ni1 O1 2.108(7) . ?
Ni1 N9 2.117(8) . ?
Ni1 N12 2.121(8) . ?
Ni1 N13 2.151(9) . ?
Si1 C61 1.876(15) . ?
Si1 C33 1.877(13) . ?
Si1 C82 1.877(11) . ?
Si1 C26 1.922(12) . ?
F1 C83 1.236(18) . ?
N1 C34 1.329(15) . ?
N1 C6 1.382(14) . ?
N1 Ni2 2.097(9) . ?
C1 C85 1.40(2) . ?
C1 C61 1.497(12) . ?
C1 H1A 0.9800 . ?
C1 H1B 0.9800 . ?
Ni2 N2 2.097(8) . ?
Ni2 N10 2.098(8) . ?
Ni2 O4 2.113(9) . ?
Ni2 N4 2.123(8) . ?
Ni2 O2 2.128(8) . ?
Si2 C70 1.810(17) . ?
Si2 C66 1.836(13) . ?
Si2 C51 1.848(13) . ?
Si2 C57 1.876(16) . ?
F2 C85 1.39(2) . ?
N2 C25 1.317(15) . ?
N2 C65 1.330(15) . ?
C2 N12 1.351(14) . ?
C2 C62 1.354(17) . ?
C2 H2 0.9400 . ?
Ni3 O5 2.085(6) . ?
Ni3 O3 2.113(8) . ?
Ni3 N6 2.125(10) . ?
Ni3 N7 2.127(10) . ?
Ni3 N11 2.148(10) . ?
Ni3 N5 2.153(10) . ?
Si3 C19 1.858(14) . ?
Si3 C43 1.868(16) . ?
Si3 C4 1.893(11) . ?
Si3 C72 1.922(13) . ?
F3 C80 1.32(2) . ?
N3 C18 1.321(12) . ?
N3 C38 1.368(14) . ?
C3 C62 1.342(17) . ?
C3 C4 1.401(16) . ?
C3 H3 0.9400 . ?
Si4 C17 1.867(11) . ?
Si4 C28 1.872(11) . ?
Si4 C22 1.879(12) . ?
Si4 C74 1.882(9) . ?
F4 C78 1.25(2) . ?
N4 C35 1.353(16) . ?
N4 C45 1.374(14) . ?
C4 C5 1.361(15) . ?
Si5 C63 1.866(14) . ?
Si5 C40 1.888(12) . ?
Si5 C84 1.891(12) . ?
Si5 C69 1.912(11) . ?
F5 C78 1.25(2) . ?
N5 C7 1.288(14) . ?
N5 C8 1.342(14) . ?
C5 N12 1.340(13) . ?
C5 H5 0.9400 . ?
F6 C10 1.28(3) . ?
N6 C73 1.305(15) . ?
N6 C60 1.366(17) . ?
C6 C31 1.390(18) . ?
C6 H6 0.9400 . ?
Si7 C81 1.864(14) . ?
Si7 C46 1.884(13) . ?
Si7 C12 1.903(12) . ?
Si7 C77 1.938(17) . ?
F7 C42 1.322(16) . ?
N7 C20 1.330(17) . ?
N7 C21 1.340(12) . ?
C7 C19 1.387(17) . ?
C7 H7 0.9400 . ?
F8 C10 1.412(13) . ?
C8 C76 1.41(2) . ?
C8 H8 0.9400 . ?
F9 C10 1.24(3) . ?
N9 C39 1.298(13) . ?
N9 C37 1.313(13) . ?
C9 C76 1.39(2) . ?
C9 C19 1.397(19) . ?
C9 H9 0.9400 . ?
F10 C42 1.339(16) . ?
N10 C64 1.327(14) . ?
N10 C27 1.348(13) . ?
C10 C44 1.39(3) . ?
F11 C42 1.362(15) . ?
N11 C53 1.299(16) . ?
N11 C54 1.315(13) . ?
C11 C49 1.378(17) . ?
C11 C81 1.401(16) . ?
C11 H11 0.9400 . ?
F12 C78 1.41(2) . ?
C12 C56 1.360(18) . ?
C12 C45 1.407(15) . ?
F13 C83 1.333(16) . ?
N13 C13 1.285(13) . ?
N13 C14 1.320(13) . ?
C13 C81 1.405(16) . ?
C13 H13 0.9400 . ?
F14 C83 1.329(18) . ?
C14 C49 1.312(16) . ?
C14 H14 0.9400 . ?
F15 C80 1.23(2) . ?
C15 C22 1.430(16) . ?
C15 C42 1.481(18) . ?
C15 H15A 0.9800 . ?
C15 H15B 0.9800 . ?
F16 C80 1.46(2) . ?
C16 C17 1.354(16) . ?
C16 C41 1.372(17) . ?
C16 H16 0.9400 . ?
F17 C85 1.32(2) . ?
C17 C18 1.425(13) . ?
F18 C85 1.25(2) . ?
C18 H18 0.9400 . ?
C20 C24 1.40(2) . ?
C20 H20 0.9400 . ?
C21 C69 1.334(15) . ?
C21 H21 0.9400 . ?
C22 H22A 0.9800 . ?
C22 H22B 0.9800 . ?
C23 C24 1.366(17) . ?
C23 C69 1.376(17) . ?
C23 H23 0.9400 . ?
C24 H24 0.9400 . ?
C25 C68 1.377(18) . ?
C25 H25 0.9400 . ?
C26 C75 1.332(18) . ?
C26 C54 1.358(15) . ?
C27 C28 1.405(14) . ?
C27 H27 0.9400 . ?
C28 C29 1.391(14) . ?
C29 C30 1.424(15) . ?
C29 H29 0.9400 . ?
C30 C64 1.378(15) . ?
C30 H30 0.9400 . ?
C31 C32 1.397(19) . ?
C31 H31 0.9400 . ?
C32 C33 1.374(17) . ?
C32 H32 0.9400 . ?
C33 C34 1.374(14) . ?
C34 H34 0.9400 . ?
C35 C47 1.334(19) . ?
C35 H35 0.9400 . ?
C36 C48 1.367(18) . ?
C36 C40 1.401(15) . ?
C36 H36 0.9400 . ?
C37 C48 1.400(18) . ?
C37 H37 0.9400 . ?
C38 C41 1.373(16) . ?
C38 H38 0.9400 . ?
C39 C40 1.401(14) . ?
C39 H39 0.9400 . ?
C41 H41 0.9400 . ?
C43 C52 1.51(2) . ?
C43 H43A 0.9800 . ?
C43 H43B 0.9800 . ?
C44 C77 1.35(2) . ?
C44 H44A 0.9800 . ?
C44 H44B 0.9800 . ?
C45 H45 0.9400 . ?
C46 H46A 0.9700 . ?
C46 H46B 0.9700 . ?
C46 H46C 0.9700 . ?
C47 C56 1.39(2) . ?
C47 H47 0.9400 . ?
C48 H48 0.9400 . ?
C49 H49 0.9400 . ?
C50 C78 1.429(18) . ?
C50 C57 1.48(2) . ?
C50 H50A 0.9800 . ?
C50 H50B 0.9800 . ?
C51 H51A 0.9700 . ?
C51 H51B 0.9700 . ?
C51 H51C 0.9700 . ?
C52 C80 1.46(2) . ?
C52 H52A 0.9800 . ?
C52 H52B 0.9800 . ?
C53 C55 1.38(2) . ?
C53 H53 0.9400 . ?
C54 H54 0.9400 . ?
C55 C75 1.35(2) . ?
C55 H55 0.9400 . ?
C56 H56 0.9400 . ?
C57 H57A 0.9800 . ?
C57 H57B 0.9800 . ?
C58 C59 1.29(2) . ?
C58 C73 1.42(2) . ?
C58 H58 0.9400 . ?
C59 C70 1.495(19) . ?
C59 H59 0.9400 . ?
C60 C70 1.398(18) . ?
C60 H60 0.9400 . ?
C61 H61A 0.9800 . ?
C61 H61B 0.9800 . ?
C62 H62 0.9400 . ?
C63 C71 1.531(17) . ?
C63 H63A 0.9800 . ?
C63 H63B 0.9800 . ?
C64 H64 0.9400 . ?
C65 C66 1.441(16) . ?
C65 H65 0.9400 . ?
C66 C67 1.370(18) . ?
C67 C68 1.35(2) . ?
C67 H67 0.9400 . ?
C68 H68 0.9400 . ?
C71 C83 1.49(2) . ?
C71 H71A 0.9800 . ?
C71 H71B 0.9800 . ?
C72 H72A 0.9700 . ?
C72 H72B 0.9700 . ?
C72 H72C 0.9700 . ?
C73 H73 0.9400 . ?
C74 H74A 0.9700 . ?
C74 H74B 0.9700 . ?
C74 H74C 0.9700 . ?
C75 H75 0.9400 . ?
C76 H76 0.9400 . ?
C77 H77A 0.9800 . ?
C77 H77B 0.9800 . ?
C82 H82A 0.9700 . ?
C82 H82B 0.9700 . ?
C82 H82C 0.9700 . ?
C84 H84A 0.9700 . ?
C84 H84B 0.9700 . ?
C84 H84C 0.9700 . ?

loop_
_geom_torsion_atom_site_label_1
_geom_torsion_atom_site_label_2
_geom_torsion_atom_site_label_3
_geom_torsion_atom_site_label_4
_geom_torsion
_geom_torsion_site_symmetry_1
_geom_torsion_site_symmetry_2
_geom_torsion_site_symmetry_3
_geom_torsion_site_symmetry_4
_geom_torsion_publ_flag
C62 C3 C4 C5 5(2) . . . . ?
C62 C3 C4 Si3 -173.2(11) . . . . ?
C19 Si3 C4 C5 95.3(10) . . . . ?
C43 Si3 C4 C5 -25.2(12) . . . . ?
C72 Si3 C4 C5 -145.6(11) . . . . ?
C19 Si3 C4 C3 -87.0(12) . . . . ?
C43 Si3 C4 C3 152.5(12) . . . . ?
C72 Si3 C4 C3 32.0(13) . . . . ?
C3 C4 C5 N12 -2.8(18) . . . . ?
Si3 C4 C5 N12 175.1(9) . . . . ?
C34 N1 C6 C31 -2.3(17) . . . . ?
Ni2 N1 C6 C31 171.9(10) . . . . ?
C8 N5 C7 C19 3.1(17) . . . . ?
Ni3 N5 C7 C19 -173.6(9) . . . . ?
C7 N5 C8 C76 -2.1(19) . . . . ?
Ni3 N5 C8 C76 174.8(12) . . . . ?
C4 C5 N12 C2 -1.5(17) . . . . ?
C4 C5 N12 Ni1 175.1(9) . . . . ?
C62 C2 N12 C5 4.2(19) . . . . ?
C62 C2 N12 Ni1 -172.4(11) . . . . ?
C14 N13 C13 C81 1.9(16) . . . . ?
Ni1 N13 C13 C81 177.1(8) . . . . ?
C13 N13 C14 C49 -0.7(17) . . . . ?
Ni1 N13 C14 C49 -175.7(10) . . . . ?
C41 C16 C17 C18 -0.5(18) . . . . ?
C41 C16 C17 Si4 176.8(11) . . . . ?
C28 Si4 C17 C16 161.5(10) . . . . ?
C22 Si4 C17 C16 -76.2(11) . . . . ?
C74 Si4 C17 C16 42.7(11) . . . . ?
C28 Si4 C17 C18 -21.3(9) . . . . ?
C22 Si4 C17 C18 100.9(8) . . . . ?
C74 Si4 C17 C18 -140.1(8) . . . . ?
C38 N3 C18 C17 2.5(13) . . . . ?
Ni1 N3 C18 C17 -173.6(7) . . . . ?
C16 C17 C18 N3 0.2(14) . . . . ?
Si4 C17 C18 N3 -177.3(7) . . . . ?
N5 C7 C19 C9 -0.4(19) . . . . ?
N5 C7 C19 Si3 -179.9(9) . . . . ?
C76 C9 C19 C7 -3(2) . . . . ?
C76 C9 C19 Si3 176.3(14) . . . . ?
C43 Si3 C19 C7 89.4(11) . . . . ?
C4 Si3 C19 C7 -27.2(11) . . . . ?
C72 Si3 C19 C7 -146.9(10) . . . . ?
C43 Si3 C19 C9 -90.1(13) . . . . ?
C4 Si3 C19 C9 153.3(12) . . . . ?
C72 Si3 C19 C9 33.7(14) . . . . ?
C21 N7 C20 C24 -0.5(19) . . . . ?
Ni3 N7 C20 C24 -176.1(11) . . . . ?
C20 N7 C21 C69 4.2(16) . . . . ?
Ni3 N7 C21 C69 179.7(8) . . . . ?
C42 C15 C22 Si4 -171.3(9) . . . . ?
C17 Si4 C22 C15 173.0(9) . . . . ?
C28 Si4 C22 C15 -65.8(10) . . . . ?
C74 Si4 C22 C15 54.6(11) . . . . ?
C69 C23 C24 C20 0(2) . . . . ?
N7 C20 C24 C23 -1(2) . . . . ?
C65 N2 C25 C68 1(2) . . . . ?
Ni2 N2 C25 C68 -175.6(14) . . . . ?
C64 N10 C27 C28 0.1(14) . . . . ?
Ni2 N10 C27 C28 176.3(7) . . . . ?
N10 C27 C28 C29 -3.7(15) . . . . ?
N10 C27 C28 Si4 175.9(7) . . . . ?
C17 Si4 C28 C29 -88.0(8) . . . . ?
C22 Si4 C28 C29 153.3(8) . . . . ?
C74 Si4 C28 C29 31.6(10) . . . . ?
C17 Si4 C28 C27 92.4(9) . . . . ?
C22 Si4 C28 C27 -26.4(10) . . . . ?
C74 Si4 C28 C27 -148.0(8) . . . . ?
C27 C28 C29 C30 2.6(14) . . . . ?
Si4 C28 C29 C30 -177.1(7) . . . . ?
C28 C29 C30 C64 1.7(14) . . . . ?
N1 C6 C31 C32 3(2) . . . . ?
C6 C31 C32 C33 -1(2) . . . . ?
C31 C32 C33 C34 -1.2(18) . . . . ?
C31 C32 C33 Si1 -177.2(10) . . . . ?
C61 Si1 C33 C34 98.1(10) . . . . ?
C82 Si1 C33 C34 -141.2(10) . . . . ?
C26 Si1 C33 C34 -22.8(11) . . . . ?
C61 Si1 C33 C32 -86.1(11) . . . . ?
C82 Si1 C33 C32 34.6(12) . . . . ?
C26 Si1 C33 C32 153.0(10) . . . . ?
C6 N1 C34 C33 -0.1(17) . . . . ?
Ni2 N1 C34 C33 -173.9(9) . . . . ?
C32 C33 C34 N1 1.9(18) . . . . ?
Si1 C33 C34 N1 177.8(9) . . . . ?
C45 N4 C35 C47 2(2) . . . . ?
Ni2 N4 C35 C47 179.9(14) . . . . ?
C39 N9 C37 C48 6.4(19) . . . . ?
Ni1 N9 C37 C48 177.7(10) . . . . ?
C18 N3 C38 C41 -4.9(15) . . . . ?
Ni1 N3 C38 C41 171.3(9) . . . . ?
C37 N9 C39 C40 -2.7(19) . . . . ?
Ni1 N9 C39 C40 -173.9(10) . . . . ?
N9 C39 C40 C36 -0.1(19) . . . . ?
N9 C39 C40 Si5 -179.0(10) . . . . ?
C48 C36 C40 C39 -1(2) . . . . ?
C48 C36 C40 Si5 178.0(12) . . . . ?
C63 Si5 C40 C39 106.8(11) . . . . ?
C84 Si5 C40 C39 -132.2(11) . . . . ?
C69 Si5 C40 C39 -13.9(13) . . . . ?
C63 Si5 C40 C36 -72.1(12) . . . . ?
C84 Si5 C40 C36 48.9(13) . . . . ?
C69 Si5 C40 C36 167.3(11) . . . . ?
C17 C16 C41 C38 -2(2) . . . . ?
N3 C38 C41 C16 4.5(19) . . . . ?
C22 C15 C42 F7 66.5(15) . . . . ?
C22 C15 C42 F10 -171.6(11) . . . . ?
C22 C15 C42 F11 -53.9(17) . . . . ?
C19 Si3 C43 C52 86.3(15) . . . . ?
C4 Si3 C43 C52 -155.4(14) . . . . ?
C72 Si3 C43 C52 -36.0(17) . . . . ?
F9 C10 C44 C77 -170(2) . . . . ?
F6 C10 C44 C77 54(3) . . . . ?
F8 C10 C44 C77 -53(4) . . . . ?
C35 N4 C45 C12 2.4(17) . . . . ?
Ni2 N4 C45 C12 -175.5(8) . . . . ?
C56 C12 C45 N4 -1.1(19) . . . . ?
Si7 C12 C45 N4 179.0(8) . . . . ?
N4 C35 C47 C56 -8(3) . . . . ?
C40 C36 C48 C37 4(2) . . . . ?
N9 C37 C48 C36 -7(2) . . . . ?
N13 C14 C49 C11 -1(2) . . . . ?
C81 C11 C49 C14 1.3(19) . . . . ?
Si3 C43 C52 C80 -172.5(15) . . . . ?
C54 N11 C53 C55 3(2) . . . . ?
Ni3 N11 C53 C55 -173.8(12) . . . . ?
C53 N11 C54 C26 0.5(18) . . . . ?
Ni3 N11 C54 C26 177.7(9) . . . . ?
C75 C26 C54 N11 1(2) . . . . ?
Si1 C26 C54 N11 177.2(9) . . . . ?
N11 C53 C55 C75 -8(3) . . . . ?
C45 C12 C56 C47 -4(3) . . . . ?
Si7 C12 C56 C47 175.7(15) . . . . ?
C35 C47 C56 C12 9(3) . . . . ?
C78 C50 C57 Si2 167.2(15) . . . . ?
C70 Si2 C57 C50 62.6(13) . . . . ?
C66 Si2 C57 C50 -176.9(12) . . . . ?
C51 Si2 C57 C50 -54.9(15) . . . . ?
C73 C58 C59 C70 0(2) . . . . ?
C73 N6 C60 C70 5.0(16) . . . . ?
Ni3 N6 C60 C70 -174.5(8) . . . . ?
C85 C1 C61 Si1 -166.4(15) . . . . ?
C33 Si1 C61 C1 174.5(10) . . . . ?
C82 Si1 C61 C1 56.4(12) . . . . ?
C26 Si1 C61 C1 -65.3(11) . . . . ?
C4 C3 C62 C2 -2(2) . . . . ?
N12 C2 C62 C3 -2(2) . . . . ?
C40 Si5 C63 C71 179.2(8) . . . . ?
C84 Si5 C63 C71 62.0(10) . . . . ?
C69 Si5 C63 C71 -58.9(9) . . . . ?
C27 N10 C64 C30 5.1(15) . . . . ?
Ni2 N10 C64 C30 -171.1(8) . . . . ?
C29 C30 C64 N10 -6.0(16) . . . . ?
C25 N2 C65 C66 7(2) . . . . ?
Ni2 N2 C65 C66 -176.2(12) . . . . ?
N2 C65 C66 C67 -15(2) . . . . ?
N2 C65 C66 Si2 172.6(12) . . . . ?
C70 Si2 C66 C67 -93.8(18) . . . . ?
C51 Si2 C66 C67 25(2) . . . . ?
C57 Si2 C66 C67 146.9(17) . . . . ?
C70 Si2 C66 C65 78.0(15) . . . . ?
C51 Si2 C66 C65 -163.2(15) . . . . ?
C57 Si2 C66 C65 -41.3(16) . . . . ?
C65 C66 C67 C68 15(3) . . . . ?
Si2 C66 C67 C68 -172.5(17) . . . . ?
C66 C67 C68 C25 -9(3) . . . . ?
N2 C25 C68 C67 0(3) . . . . ?
N7 C21 C69 C23 -5.6(17) . . . . ?
N7 C21 C69 Si5 173.5(8) . . . . ?
C24 C23 C69 C21 3.3(18) . . . . ?
C24 C23 C69 Si5 -175.9(10) . . . . ?
N6 C60 C70 C59 -1.1(16) . . . . ?
N6 C60 C70 Si2 176.0(8) . . . . ?
C58 C59 C70 C60 -1.2(18) . . . . ?
C58 C59 C70 Si2 -178.2(11) . . . . ?
C66 Si2 C70 C60 -13.8(11) . . . . ?
C51 Si2 C70 C60 -135.1(10) . . . . ?
C57 Si2 C70 C60 104.8(10) . . . . ?
C66 Si2 C70 C59 162.8(10) . . . . ?
C51 Si2 C70 C59 41.5(12) . . . . ?
C57 Si2 C70 C59 -78.5(11) . . . . ?
Si5 C63 C71 C83 -168.6(10) . . . . ?
C60 N6 C73 C58 -6.6(16) . . . . ?
Ni3 N6 C73 C58 173.0(9) . . . . ?
C59 C58 C73 N6 4.4(19) . . . . ?
C54 C26 C75 C55 -5(2) . . . . ?
Si1 C26 C75 C55 178.0(14) . . . . ?
C53 C55 C75 C26 9(3) . . . . ?
C19 C9 C76 C8 4(3) . . . . ?
N5 C8 C76 C9 -1(3) . . . . ?
C10 C44 C77 Si7 166.7(19) . . . . ?
C57 C50 C78 F5 -72(3) . . . . ?
C57 C50 C78 F4 55(3) . . . . ?
C57 C50 C78 F12 177.7(17) . . . . ?
C43 C52 C80 F15 177.5(19) . . . . ?
C43 C52 C80 F3 51(3) . . . . ?
C43 C52 C80 F16 -59(2) . . . . ?
C49 C11 C81 C13 -0.3(16) . . . . ?
C49 C11 C81 Si7 -172.6(9) . . . . ?
N13 C13 C81 C11 -1.4(15) . . . . ?
N13 C13 C81 Si7 170.9(8) . . . . ?
C46 Si7 C81 C11 21.7(12) . . . . ?
C12 Si7 C81 C11 -95.9(10) . . . . ?
C77 Si7 C81 C11 144.0(10) . . . . ?
C46 Si7 C81 C13 -149.8(9) . . . . ?
C12 Si7 C81 C13 92.6(10) . . . . ?
C77 Si7 C81 C13 -27.5(11) . . . . ?
C63 C71 C83 F1 -56.5(17) . . . . ?
C63 C71 C83 F14 -177.2(11) . . . . ?
C63 C71 C83 F13 67.6(17) . . . . ?
C61 C1 C85 F18 -168.7(17) . . . . ?
C61 C1 C85 F17 64(2) . . . . ?
C61 C1 C85 F2 -51(2) . . . . ?
